data_4111121
loop_
_publ_author_name
'Joan Vignolle'
'Bruno Donnadieu'
'Didier Bourissou'
'Mich\`ele Soleilhavoup'
'Guy Bertrand'

_publ_contact_author 'Prof G. Bertrand'
_publ_contact_author_address
;
University of California
UCR-CNRS Joint Research Lab
(UMR 2282) 
Department of Chemistry
Riverside, CA 92521 USA 
;
_publ_contact_author_email ' guy.bertrand@ucr.edu '
_publ_contact_author_fax 951-827-4713
_publ_section_title
;
 Cyclic C-Amino Phosphorus Ylides as a Source of Bidentate Heteroditopic
 Ligands (Phosphine/Aminocarbene) for Transition Metals
;
_journal_name_full 'Journal of the American Chemical Society'
_journal_page_first 14810
_journal_page_last 14811
_journal_paper_doi 10.1021/ja0662725
_journal_volume 128
_journal_year 2006
_chemical_formula_sum 'C28 H34 Cl2 N P Pd'
_chemical_formula_weight 592.83
_chemical_name_systematic
;
 ?
;
_space_group_IT_number 14
_symmetry_cell_setting monoclinic
_symmetry_space_group_name_Hall '-P 2ybc'
_symmetry_space_group_name_H-M 'P 1 21/c 1'
_atom_sites_solution_hydrogens geom
_atom_sites_solution_primary direct
_atom_sites_solution_secondary difmap
_audit_creation_method SHELXL-97
_cell_angle_alpha 90.00
_cell_angle_beta 92.5650(10)
_cell_angle_gamma 90.00
_cell_formula_units_Z 8
_cell_length_a 9.6000(3)
_cell_length_b 18.8209(5)
_cell_length_c 33.2053(10)
_cell_measurement_reflns_used 7318
_cell_measurement_temperature 100(2)
_cell_measurement_theta_max 28.31
_cell_measurement_theta_min 2.48
_cell_volume 5993.5(3)
_computing_cell_refinement 'Bruker SMART'
_computing_data_collection 'Bruker SMART'
_computing_data_reduction 'Bruker SAINT'
_computing_molecular_graphics 'Bruker SHELXTL'
_computing_publication_material 'Bruker SHELXTL'
_computing_structure_refinement 'SHELXL-97 (Sheldrick, 1997)'
_computing_structure_solution 'Sir 97'
_diffrn_ambient_temperature 100(2)
_diffrn_measured_fraction_theta_full 0.988
_diffrn_measured_fraction_theta_max 0.988
_diffrn_measurement_device_type 'CCD area detector'
_diffrn_measurement_method 'phi and omega scans'
_diffrn_radiation_monochromator graphite
_diffrn_radiation_source 'fine-focus sealed tube'
_diffrn_radiation_type MoK\a
_diffrn_radiation_wavelength 0.71073
_diffrn_reflns_av_R_equivalents 0.0535
_diffrn_reflns_av_sigmaI/netI 0.0783
_diffrn_reflns_limit_h_max 12
_diffrn_reflns_limit_h_min -12
_diffrn_reflns_limit_k_max 25
_diffrn_reflns_limit_k_min -22
_diffrn_reflns_limit_l_max 28
_diffrn_reflns_limit_l_min -44
_diffrn_reflns_number 39337
_diffrn_reflns_theta_full 28.37
_diffrn_reflns_theta_max 28.37
_diffrn_reflns_theta_min 2.38
_exptl_absorpt_coefficient_mu 0.866
_exptl_absorpt_correction_T_max 0.9002
_exptl_absorpt_correction_T_min 0.6950
_exptl_absorpt_correction_type multi-scan
_exptl_crystal_colour orange
_exptl_crystal_density_diffrn 1.314
_exptl_crystal_density_meas 0
_exptl_crystal_description 'prism frag'
_exptl_crystal_F_000 2432
_exptl_crystal_size_max 0.45
_exptl_crystal_size_mid 0.24
_exptl_crystal_size_min 0.12
_refine_diff_density_max 0.643
_refine_diff_density_min -0.579
_refine_diff_density_rms 0.103
_refine_ls_extinction_coef 0.00017(4)
_refine_ls_extinction_expression Fc^*^=kFc[1+0.001xFc^2^\l^3^/sin(2\q)]^-1/4^
_refine_ls_extinction_method SHELXL
_refine_ls_goodness_of_fit_ref 0.919
_refine_ls_hydrogen_treatment constr
_refine_ls_matrix_type full
_refine_ls_number_parameters 608
_refine_ls_number_reflns 14806
_refine_ls_number_restraints 0
_refine_ls_restrained_S_all 0.919
_refine_ls_R_factor_all 0.0694
_refine_ls_R_factor_gt 0.0425
_refine_ls_shift/su_max 0.018
_refine_ls_shift/su_mean 0.001
_refine_ls_structure_factor_coef Fsqd
_refine_ls_weighting_details 'calc w=1/[\s^2^(Fo^2^)+(0.0392P)^2^+0.0000P] where P=(Fo^2^+2Fc^2^)/3'
_refine_ls_weighting_scheme calc
_refine_ls_wR_factor_gt 0.0939
_refine_ls_wR_factor_ref 0.1027
_reflns_number_gt 9596
_reflns_number_total 14806
_reflns_threshold_expression >2sigma(I)
_cod_data_source_file ja0662725si20060829_022032_3.cif
_cod_data_source_block 4
_cod_database_code 4111121

loop_
_symmetry_equiv_pos_as_xyz
'x, y, z'
'-x, y+1/2, -z+1/2'
'-x, -y, -z'
'x, -y-1/2, z-1/2'

loop_
_atom_site_label
_atom_site_type_symbol
_atom_site_fract_x
_atom_site_fract_y
_atom_site_fract_z
_atom_site_U_iso_or_equiv
_atom_site_adp_type
_atom_site_occupancy
_atom_site_symmetry_multiplicity
_atom_site_calc_flag
_atom_site_refinement_flags
Pd1A Pd 0.88306(2) 0.097625(14) 0.652661(7) 0.01380(7) Uani 1 1 d .
Cl1A Cl 1.12842(8) 0.09855(5) 0.66267(3) 0.0285(2) Uani 1 1 d .
Cl2A Cl 0.86289(9) 0.22380(5) 0.65120(3) 0.02201(19) Uani 1 1 d .
P1A P 0.65064(8) 0.08268(5) 0.64888(2) 0.01325(18) Uani 1 1 d .
N1A N 0.8857(3) -0.04015(15) 0.61477(8) 0.0174(6) Uani 1 1 d .
C1A C 0.8787(3) -0.00723(18) 0.64910(9) 0.0133(7) Uani 1 1 d .
C2A C 0.8408(3) -0.04294(18) 0.68867(10) 0.0158(7) Uani 1 1 d .
C3A C 0.6832(3) -0.05515(18) 0.68501(9) 0.0155(7) Uani 1 1 d .
C4A C 0.6259(4) -0.11828(19) 0.69878(10) 0.0213(8) Uani 1 1 d .
H4A H 0.6857 -0.1542 0.7098 0.026 Uiso 1 1 calc R
C5A C 0.4834(4) -0.1293(2) 0.69658(11) 0.0240(8) Uani 1 1 d .
H5A H 0.4468 -0.1736 0.7049 0.029 Uiso 1 1 calc R
C6A C 0.3938(4) -0.0767(2) 0.68243(10) 0.0224(8) Uani 1 1 d .
H6A H 0.2958 -0.0842 0.6817 0.027 Uiso 1 1 calc R
C7A C 0.4476(3) -0.01290(19) 0.66931(10) 0.0171(7) Uani 1 1 d .
H7A H 0.3860 0.0239 0.6603 0.021 Uiso 1 1 calc R
C8A C 0.5914(3) -0.00221(17) 0.66928(9) 0.0140(7) Uani 1 1 d .
C9A C 0.8440(4) -0.11678(19) 0.60927(11) 0.0219(8) Uani 1 1 d .
H9A H 0.8203 -0.1337 0.6367 0.026 Uiso 1 1 calc R
C10A C 0.7114(4) -0.1261(2) 0.58307(11) 0.0304(9) Uani 1 1 d .
H10A H 0.6470 -0.0871 0.5882 0.046 Uiso 1 1 calc R
H10B H 0.6674 -0.1715 0.5895 0.046 Uiso 1 1 calc R
H10C H 0.7343 -0.1259 0.5546 0.046 Uiso 1 1 calc R
C11A C 0.9621(4) -0.1635(2) 0.59698(13) 0.0362(10) Uani 1 1 d .
H11A H 0.9826 -0.1537 0.5689 0.054 Uiso 1 1 calc R
H11B H 0.9355 -0.2135 0.5997 0.054 Uiso 1 1 calc R
H11C H 1.0451 -0.1538 0.6144 0.054 Uiso 1 1 calc R
C12A C 0.9407(3) 0.0009(2) 0.58006(10) 0.0211(8) Uani 1 1 d .
H12A H 0.9313 0.0523 0.5872 0.025 Uiso 1 1 calc R
C13A C 0.8614(4) -0.0088(2) 0.53989(10) 0.0270(9) Uani 1 1 d .
H13A H 0.8791 -0.0565 0.5294 0.041 Uiso 1 1 calc R
H13B H 0.8926 0.0268 0.5207 0.041 Uiso 1 1 calc R
H13C H 0.7613 -0.0029 0.5436 0.041 Uiso 1 1 calc R
C14A C 1.0982(3) -0.0128(2) 0.57688(11) 0.0294(9) Uani 1 1 d .
H14A H 1.1439 -0.0113 0.6038 0.044 Uiso 1 1 calc R
H14B H 1.1383 0.0237 0.5599 0.044 Uiso 1 1 calc R
H14C H 1.1124 -0.0597 0.5649 0.044 Uiso 1 1 calc R
C15A C 0.8723(3) 0.00719(19) 0.72419(10) 0.0210(8) Uani 1 1 d .
H15A H 0.8212 0.0518 0.7198 0.032 Uiso 1 1 calc R
H15B H 0.9726 0.0170 0.7264 0.032 Uiso 1 1 calc R
H15C H 0.8434 -0.0151 0.7491 0.032 Uiso 1 1 calc R
C16A C 0.9318(4) -0.10988(19) 0.69918(11) 0.0224(8) Uani 1 1 d .
H16A H 0.9243 -0.1216 0.7277 0.034 Uiso 1 1 calc R
H16B H 1.0294 -0.0999 0.6938 0.034 Uiso 1 1 calc R
H16C H 0.8988 -0.1501 0.6826 0.034 Uiso 1 1 calc R
C17A C 0.5904(3) 0.08839(19) 0.59628(10) 0.0178(7) Uani 1 1 d .
C18A C 0.4834(4) 0.0472(2) 0.57875(11) 0.0292(9) Uani 1 1 d .
H18A H 0.4372 0.0130 0.5944 0.035 Uiso 1 1 calc R
C19A C 0.4445(5) 0.0565(3) 0.53794(13) 0.0488(13) Uani 1 1 d .
H19A H 0.3745 0.0272 0.5255 0.059 Uiso 1 1 calc R
C20A C 0.5088(4) 0.1090(3) 0.51555(12) 0.0437(13) Uani 1 1 d .
H20A H 0.4786 0.1172 0.4883 0.052 Uiso 1 1 calc R
C21A C 0.6155(4) 0.1489(2) 0.53281(11) 0.0303(9) Uani 1 1 d .
H21A H 0.6614 0.1834 0.5173 0.036 Uiso 1 1 calc R
C22A C 0.6556(4) 0.1384(2) 0.57295(10) 0.0224(8) Uani 1 1 d .
H22A H 0.7294 0.1661 0.5848 0.027 Uiso 1 1 calc R
C23A C 0.5472(3) 0.14599(18) 0.67561(10) 0.0155(7) Uani 1 1 d .
C24A C 0.5505(4) 0.1432(2) 0.71788(10) 0.0224(8) Uani 1 1 d .
H24A H 0.6085 0.1096 0.7318 0.027 Uiso 1 1 calc R
C25A C 0.4695(4) 0.1895(2) 0.73923(11) 0.0248(8) Uani 1 1 d .
H25A H 0.4707 0.1871 0.7678 0.030 Uiso 1 1 calc R
C26A C 0.3866(4) 0.2393(2) 0.71890(11) 0.0238(8) Uani 1 1 d .
H26A H 0.3316 0.2713 0.7336 0.029 Uiso 1 1 calc R
C27A C 0.3842(4) 0.2423(2) 0.67778(11) 0.0250(8) Uani 1 1 d .
H27A H 0.3273 0.2766 0.6640 0.030 Uiso 1 1 calc R
C28A C 0.4649(3) 0.19538(19) 0.65577(11) 0.0194(8) Uani 1 1 d .
H28A H 0.4626 0.1978 0.6272 0.023 Uiso 1 1 calc R
Pd1B Pd 0.34325(2) 0.095775(14) 0.846209(7) 0.01285(7) Uani 1 1 d .
Cl1B Cl 0.58511(8) 0.09197(5) 0.83769(3) 0.0266(2) Uani 1 1 d .
Cl2B Cl 0.33517(9) 0.22177(5) 0.84252(3) 0.02163(19) Uani 1 1 d .
P1B P 0.11167(8) 0.08657(5) 0.85069(2) 0.01264(18) Uani 1 1 d .
N1B N 0.3498(3) -0.03999(15) 0.88755(8) 0.0156(6) Uani 1 1 d .
C1B C 0.3321(3) -0.00843(17) 0.85207(9) 0.0126(7) Uani 1 1 d .
C2B C 0.2769(3) -0.04625(18) 0.81393(9) 0.0145(7) Uani 1 1 d .
C3B C 0.1204(3) -0.05557(18) 0.81919(9) 0.0156(7) Uani 1 1 d .
C4B C 0.0539(3) -0.11870(19) 0.80883(10) 0.0182(7) Uani 1 1 d .
H4B H 0.1070 -0.1570 0.7989 0.022 Uiso 1 1 calc R
C5B C -0.0888(3) -0.1274(2) 0.81254(10) 0.0211(8) Uani 1 1 d .
H5B H -0.1309 -0.1719 0.8063 0.025 Uiso 1 1 calc R
C6B C -0.1695(3) -0.0719(2) 0.82513(10) 0.0199(8) Uani 1 1 d .
H6B H -0.2673 -0.0775 0.8270 0.024 Uiso 1 1 calc R
C7B C -0.1060(3) -0.00753(19) 0.83504(10) 0.0175(7) Uani 1 1 d .
H7B H -0.1617 0.0312 0.8431 0.021 Uiso 1 1 calc R
C8B C 0.0383(3) 0.00143(17) 0.83342(9) 0.0135(7) Uani 1 1 d .
C9B C 0.0086(3) 0.15149(19) 0.82254(10) 0.0190(8) Uani 1 1 d .
C10B C 0.0345(4) 0.1624(2) 0.78205(11) 0.0273(9) Uani 1 1 d .
H10D H 0.1111 0.1393 0.7705 0.033 Uiso 1 1 calc R
C11B C -0.0508(4) 0.2069(2) 0.75850(11) 0.0302(9) Uani 1 1 d .
H11D H -0.0333 0.2135 0.7308 0.036 Uiso 1 1 calc R
C12B C -0.1608(4) 0.2414(2) 0.77521(13) 0.0342(11) Uani 1 1 d .
H12B H -0.2191 0.2718 0.7591 0.041 Uiso 1 1 calc R
C13B C -0.1862(4) 0.2315(2) 0.81542(14) 0.0402(11) Uani 1 1 d .
H13D H -0.2617 0.2555 0.8270 0.048 Uiso 1 1 calc R
C14B C -0.1016(3) 0.1868(2) 0.83876(12) 0.0266(9) Uani 1 1 d .
H14D H -0.1196 0.1804 0.8664 0.032 Uiso 1 1 calc R
C15B C 0.0689(3) 0.09707(19) 0.90322(10) 0.0170(7) Uani 1 1 d .
C16B C -0.0300(4) 0.0573(2) 0.92274(10) 0.0252(9) Uani 1 1 d .
H16D H -0.0825 0.0220 0.9083 0.030 Uiso 1 1 calc R
C17B C -0.0521(4) 0.0692(3) 0.96355(11) 0.0386(11) Uani 1 1 d .
H17B H -0.1180 0.0412 0.9770 0.046 Uiso 1 1 calc R
C18B C 0.0214(4) 0.1215(3) 0.98434(12) 0.0382(11) Uani 1 1 d .
H18B H 0.0053 0.1299 1.0120 0.046 Uiso 1 1 calc R
C19B C 0.1185(4) 0.1617(2) 0.96502(11) 0.0292(9) Uani 1 1 d .
H19B H 0.1684 0.1982 0.9792 0.035 Uiso 1 1 calc R
C20B C 0.1430(4) 0.1489(2) 0.92516(10) 0.0216(8) Uani 1 1 d .
H20B H 0.2117 0.1760 0.9123 0.026 Uiso 1 1 calc R
C21B C 0.3015(3) -0.11436(18) 0.89532(11) 0.0195(8) Uani 1 1 d .
H21B H 0.2724 -0.1343 0.8683 0.023 Uiso 1 1 calc R
C22B C 0.1728(4) -0.1178(2) 0.92017(11) 0.0274(9) Uani 1 1 d .
H22B H 0.2006 -0.1146 0.9489 0.041 Uiso 1 1 calc R
H22C H 0.1241 -0.1628 0.9149 0.041 Uiso 1 1 calc R
H22D H 0.1106 -0.0781 0.9128 0.041 Uiso 1 1 calc R
C23B C 0.4178(4) -0.1621(2) 0.91169(12) 0.0305(9) Uani 1 1 d .
H23A H 0.5004 -0.1556 0.8958 0.046 Uiso 1 1 calc R
H23B H 0.3875 -0.2118 0.9100 0.046 Uiso 1 1 calc R
H23C H 0.4408 -0.1499 0.9399 0.046 Uiso 1 1 calc R
C24B C 0.4187(3) 0.00264(19) 0.92102(10) 0.0196(8) Uani 1 1 d .
H24B H 0.4105 0.0534 0.9124 0.023 Uiso 1 1 calc R
C25B C 0.3505(4) -0.0016(2) 0.96105(10) 0.0234(8) Uani 1 1 d .
H25B H 0.2521 0.0117 0.9575 0.035 Uiso 1 1 calc R
H25C H 0.3976 0.0310 0.9802 0.035 Uiso 1 1 calc R
H25D H 0.3577 -0.0503 0.9715 0.035 Uiso 1 1 calc R
C26B C 0.5758(3) -0.0132(2) 0.92474(11) 0.0267(9) Uani 1 1 d .
H26B H 0.6223 0.0226 0.9420 0.040 Uiso 1 1 calc R
H26C H 0.6145 -0.0119 0.8979 0.040 Uiso 1 1 calc R
H26D H 0.5907 -0.0604 0.9366 0.040 Uiso 1 1 calc R
C27B C 0.2967(3) -0.00002(19) 0.77640(9) 0.0192(8) Uani 1 1 d .
H27B H 0.2536 -0.0236 0.7526 0.029 Uiso 1 1 calc R
H27C H 0.3965 0.0066 0.7726 0.029 Uiso 1 1 calc R
H27D H 0.2525 0.0463 0.7801 0.029 Uiso 1 1 calc R
C28B C 0.3598(3) -0.11555(19) 0.80468(10) 0.0202(8) Uani 1 1 d .
H28B H 0.3283 -0.1543 0.8217 0.030 Uiso 1 1 calc R
H28C H 0.4596 -0.1073 0.8102 0.030 Uiso 1 1 calc R
H28D H 0.3435 -0.1284 0.7763 0.030 Uiso 1 1 calc R

loop_
_atom_site_aniso_label
_atom_site_aniso_U_11
_atom_site_aniso_U_22
_atom_site_aniso_U_33
_atom_site_aniso_U_23
_atom_site_aniso_U_13
_atom_site_aniso_U_12
Pd1A 0.01429(13) 0.01246(14) 0.01455(13) 0.00006(11) -0.00052(9) -0.00047(10)
Cl1A 0.0164(4) 0.0296(5) 0.0393(5) 0.0013(5) -0.0030(4) -0.0009(4)
Cl2A 0.0289(5) 0.0139(5) 0.0229(5) -0.0005(4) -0.0020(3) -0.0018(4)
P1A 0.0140(4) 0.0134(5) 0.0123(4) -0.0001(3) 0.0002(3) 0.0014(3)
N1A 0.0177(14) 0.0165(16) 0.0181(15) 0.0018(13) 0.0010(11) -0.0004(12)
C1A 0.0082(15) 0.0164(18) 0.0154(17) 0.0025(14) 0.0007(12) -0.0013(13)
C2A 0.0193(17) 0.0129(18) 0.0151(17) 0.0032(14) -0.0018(13) 0.0035(14)
C3A 0.0250(18) 0.0119(18) 0.0098(16) -0.0009(13) 0.0024(13) -0.0002(14)
C4A 0.030(2) 0.0152(19) 0.0189(18) 0.0010(15) 0.0055(14) -0.0010(15)
C5A 0.032(2) 0.016(2) 0.025(2) -0.0023(16) 0.0110(16) -0.0077(16)
C6A 0.0174(17) 0.029(2) 0.0216(19) -0.0072(16) 0.0079(14) -0.0054(15)
C7A 0.0163(16) 0.0178(19) 0.0173(18) -0.0034(15) 0.0009(13) 0.0010(14)
C8A 0.0195(17) 0.0114(17) 0.0114(16) -0.0005(13) 0.0026(12) 0.0006(13)
C9A 0.0286(19) 0.0119(19) 0.025(2) -0.0030(15) 0.0028(15) -0.0009(15)
C10A 0.038(2) 0.024(2) 0.029(2) -0.0001(18) -0.0047(17) -0.0128(18)
C11A 0.047(3) 0.018(2) 0.045(3) -0.0071(19) 0.016(2) 0.0050(19)
C12A 0.0249(19) 0.019(2) 0.0201(19) -0.0003(15) 0.0071(14) 0.0014(15)
C13A 0.037(2) 0.026(2) 0.0177(19) 0.0034(16) 0.0061(16) 0.0034(17)
C14A 0.026(2) 0.033(2) 0.030(2) 0.0017(18) 0.0123(16) -0.0004(17)
C15A 0.0238(18) 0.020(2) 0.0183(18) 0.0046(15) -0.0046(14) 0.0001(15)
C16A 0.0279(19) 0.018(2) 0.0214(19) 0.0008(15) -0.0029(14) 0.0080(15)
C17A 0.0188(17) 0.021(2) 0.0140(16) -0.0017(15) -0.0004(12) 0.0059(15)
C18A 0.027(2) 0.040(3) 0.021(2) -0.0041(18) 0.0025(15) -0.0094(18)
C19A 0.040(3) 0.080(4) 0.026(2) -0.005(2) -0.0109(19) -0.022(2)
C20A 0.037(2) 0.074(4) 0.019(2) 0.006(2) -0.0076(17) -0.009(2)
C21A 0.037(2) 0.036(3) 0.0177(19) 0.0064(18) 0.0000(16) 0.0005(18)
C22A 0.0232(18) 0.022(2) 0.0211(19) -0.0018(16) -0.0044(14) -0.0008(15)
C23A 0.0183(17) 0.0125(18) 0.0158(17) -0.0059(14) 0.0015(13) -0.0015(13)
C24A 0.0258(19) 0.025(2) 0.0161(18) 0.0010(16) 0.0015(14) 0.0069(16)
C25A 0.035(2) 0.027(2) 0.0130(18) -0.0023(16) 0.0057(15) 0.0003(17)
C26A 0.0217(19) 0.024(2) 0.026(2) -0.0107(17) 0.0050(15) 0.0035(16)
C27A 0.0258(19) 0.022(2) 0.027(2) -0.0024(17) 0.0016(15) 0.0081(16)
C28A 0.0178(17) 0.020(2) 0.0201(18) -0.0034(15) -0.0004(13) 0.0048(14)
Pd1B 0.01325(12) 0.01152(13) 0.01378(13) 0.00014(11) 0.00052(9) -0.00123(10)
Cl1B 0.0154(4) 0.0278(5) 0.0368(5) 0.0027(4) 0.0034(3) -0.0008(4)
Cl2B 0.0283(5) 0.0140(5) 0.0228(4) -0.0001(4) 0.0040(3) -0.0033(4)
P1B 0.0140(4) 0.0112(5) 0.0126(4) 0.0001(3) 0.0001(3) 0.0001(3)
N1B 0.0148(14) 0.0144(16) 0.0175(15) 0.0003(12) -0.0015(11) -0.0019(11)
C1B 0.0086(15) 0.0135(18) 0.0158(17) 0.0014(14) 0.0013(12) 0.0014(12)
C2B 0.0188(17) 0.0114(17) 0.0135(16) -0.0042(14) 0.0023(12) -0.0001(13)
C3B 0.0212(17) 0.0150(18) 0.0104(16) 0.0038(14) -0.0024(12) -0.0005(14)
C4B 0.0210(17) 0.0138(18) 0.0197(18) 0.0021(14) -0.0018(13) 0.0000(14)
C5B 0.0239(18) 0.020(2) 0.0195(18) 0.0035(15) -0.0028(14) -0.0107(15)
C6B 0.0121(16) 0.025(2) 0.0231(19) 0.0036(16) 0.0027(13) -0.0032(14)
C7B 0.0176(17) 0.021(2) 0.0140(17) 0.0008(15) 0.0000(13) 0.0019(14)
C8B 0.0179(16) 0.0115(17) 0.0109(16) 0.0002(13) -0.0001(12) -0.0024(13)
C9B 0.0199(17) 0.0160(19) 0.0206(18) 0.0033(15) -0.0050(14) -0.0039(14)
C10B 0.041(2) 0.022(2) 0.0182(19) 0.0013(17) -0.0028(16) 0.0034(18)
C11B 0.052(3) 0.020(2) 0.018(2) 0.0054(17) -0.0092(17) -0.0015(19)
C12B 0.0204(19) 0.029(2) 0.052(3) 0.023(2) -0.0112(18) -0.0044(17)
C13B 0.029(2) 0.035(3) 0.058(3) 0.020(2) 0.016(2) 0.0133(19)
C14B 0.0173(18) 0.027(2) 0.036(2) 0.0128(18) 0.0081(15) 0.0072(16)
C15B 0.0190(16) 0.0172(18) 0.0149(16) 0.0004(15) 0.0030(12) 0.0042(15)
C16B 0.029(2) 0.029(2) 0.0179(19) -0.0040(17) 0.0030(15) -0.0111(17)
C17B 0.038(2) 0.057(3) 0.022(2) 0.000(2) 0.0114(17) -0.015(2)
C18B 0.041(2) 0.057(3) 0.017(2) -0.008(2) 0.0094(17) -0.010(2)
C19B 0.031(2) 0.036(2) 0.021(2) -0.0097(18) 0.0066(16) -0.0053(18)
C20B 0.0219(18) 0.021(2) 0.0225(19) -0.0015(16) 0.0029(14) -0.0010(15)
C21B 0.0239(18) 0.0122(19) 0.0220(19) 0.0004(14) -0.0039(14) 0.0014(14)
C22B 0.033(2) 0.023(2) 0.027(2) 0.0005(17) 0.0042(16) -0.0075(17)
C23B 0.041(2) 0.017(2) 0.033(2) 0.0064(18) -0.0074(18) 0.0011(18)
C24B 0.0239(18) 0.018(2) 0.0169(18) 0.0016(15) -0.0024(14) -0.0035(15)
C25B 0.031(2) 0.023(2) 0.0164(18) -0.0034(15) -0.0046(14) -0.0025(16)
C26B 0.0264(19) 0.031(2) 0.023(2) -0.0006(17) -0.0067(15) -0.0018(17)
C27B 0.0222(18) 0.021(2) 0.0142(18) -0.0019(15) -0.0003(13) -0.0012(15)
C28B 0.0214(18) 0.017(2) 0.0228(19) -0.0042(15) 0.0027(14) -0.0003(14)

loop_
_atom_type_symbol
_atom_type_description
_atom_type_scat_dispersion_real
_atom_type_scat_dispersion_imag
_atom_type_scat_source
C C 0.0033 0.0016 'International Tables Vol C Tables 4.2.6.8 and 6.1.1.4'
H H 0.0000 0.0000 'International Tables Vol C Tables 4.2.6.8 and 6.1.1.4'
N N 0.0061 0.0033 'International Tables Vol C Tables 4.2.6.8 and 6.1.1.4'
P P 0.1023 0.0942 'International Tables Vol C Tables 4.2.6.8 and 6.1.1.4'
Pd Pd -0.9988 1.0072 'International Tables Vol C Tables 4.2.6.8 and 6.1.1.4'
Cl Cl 0.1484 0.1585 'International Tables Vol C Tables 4.2.6.8 and 6.1.1.4'

loop_
_geom_angle_atom_site_label_1
_geom_angle_atom_site_label_2
_geom_angle_atom_site_label_3
_geom_angle
C1A Pd1A P1A 81.58(9)
C1A Pd1A Cl1A 91.94(9)
P1A Pd1A Cl1A 171.68(4)
C1A Pd1A Cl2A 172.72(9)
P1A Pd1A Cl2A 92.53(3)
Cl1A Pd1A Cl2A 94.30(3)
C23A P1A C17A 105.92(15)
C23A P1A C8A 101.91(15)
C17A P1A C8A 108.38(16)
C23A P1A Pd1A 117.12(11)
C17A P1A Pd1A 108.59(11)
C8A P1A Pd1A 114.30(10)
C1A N1A C12A 117.4(3)
C1A N1A C9A 122.6(3)
C12A N1A C9A 120.0(3)
N1A C1A C2A 124.4(3)
N1A C1A Pd1A 121.7(2)
C2A C1A Pd1A 113.0(2)
C3A C2A C15A 108.4(3)
C3A C2A C1A 105.7(2)
C15A C2A C1A 110.1(3)
C3A C2A C16A 116.0(3)
C15A C2A C16A 103.6(3)
C1A C2A C16A 113.1(3)
C4A C3A C8A 118.3(3)
C4A C3A C2A 120.3(3)
C8A C3A C2A 121.4(3)
C5A C4A C3A 120.9(3)
C6A C5A C4A 120.7(3)
C5A C6A C7A 119.6(3)
C6A C7A C8A 120.5(3)
C7A C8A C3A 119.9(3)
C7A C8A P1A 116.7(2)
C3A C8A P1A 123.5(2)
C11A C9A N1A 113.2(3)
C11A C9A C10A 113.5(3)
N1A C9A C10A 113.1(3)
N1A C12A C13A 115.7(3)
N1A C12A C14A 110.2(3)
C13A C12A C14A 112.0(3)
C22A C17A C18A 119.2(3)
C22A C17A P1A 116.4(2)
C18A C17A P1A 124.4(3)
C17A C18A C19A 119.7(4)
C20A C19A C18A 119.9(4)
C21A C20A C19A 120.2(4)
C20A C21A C22A 119.6(4)
C21A C22A C17A 121.4(3)
C28A C23A C24A 119.6(3)
C28A C23A P1A 121.9(3)
C24A C23A P1A 118.5(3)
C25A C24A C23A 120.0(3)
C24A C25A C26A 120.0(3)
C27A C26A C25A 120.0(3)
C26A C27A C28A 120.6(3)
C23A C28A C27A 119.8(3)
C1B Pd1B P1B 81.85(9)
C1B Pd1B Cl1B 92.29(9)
P1B Pd1B Cl1B 173.09(4)
C1B Pd1B Cl2B 174.22(9)
P1B Pd1B Cl2B 92.89(3)
Cl1B Pd1B Cl2B 93.11(3)
C9B P1B C15B 106.29(16)
C9B P1B C8B 103.63(15)
C15B P1B C8B 107.16(16)
C9B P1B Pd1B 115.82(12)
C15B P1B Pd1B 108.79(11)
C8B P1B Pd1B 114.53(11)
C1B N1B C24B 117.0(3)
C1B N1B C21B 122.9(3)
C24B N1B C21B 120.1(3)
N1B C1B C2B 123.7(3)
N1B C1B Pd1B 121.9(2)
C2B C1B Pd1B 113.6(2)
C1B C2B C3B 105.4(3)
C1B C2B C27B 110.9(3)
C3B C2B C27B 108.4(3)
C1B C2B C28B 113.0(3)
C3B C2B C28B 115.9(3)
C27B C2B C28B 103.3(3)
C4B C3B C8B 118.2(3)
C4B C3B C2B 120.9(3)
C8B C3B C2B 120.8(3)
C3B C4B C5B 121.6(3)
C6B C5B C4B 120.5(3)
C5B C6B C7B 119.1(3)
C6B C7B C8B 121.4(3)
C7B C8B C3B 119.0(3)
C7B C8B P1B 117.4(3)
C3B C8B P1B 123.5(2)
C14B C9B C10B 118.6(3)
C14B C9B P1B 122.4(3)
C10B C9B P1B 118.8(3)
C11B C10B C9B 120.5(4)
C12B C11B C10B 120.1(4)
C11B C12B C13B 119.9(4)
C12B C13B C14B 119.9(4)
C9B C14B C13B 121.1(4)
C16B C15B C20B 118.4(3)
C16B C15B P1B 125.1(3)
C20B C15B P1B 116.4(3)
C15B C16B C17B 120.1(3)
C18B C17B C16B 120.2(4)
C17B C18B C19B 120.0(4)
C20B C19B C18B 119.9(4)
C19B C20B C15B 121.3(3)
N1B C21B C23B 112.7(3)
N1B C21B C22B 113.5(3)
C23B C21B C22B 112.6(3)
N1B C24B C25B 115.5(3)
N1B C24B C26B 110.7(3)
C25B C24B C26B 112.4(3)

loop_
_geom_bond_atom_site_label_1
_geom_bond_atom_site_label_2
_geom_bond_distance
Pd1A C1A 1.977(3)
Pd1A P1A 2.2468(8)
Pd1A Cl1A 2.3641(8)
Pd1A Cl2A 2.3830(9)
P1A C23A 1.809(3)
P1A C17A 1.819(3)
P1A C8A 1.835(3)
N1A C1A 1.302(4)
N1A C12A 1.503(4)
N1A C9A 1.506(4)
C1A C2A 1.534(4)
C2A C3A 1.530(4)
C2A C15A 1.530(5)
C2A C16A 1.564(4)
C3A C4A 1.395(5)
C3A C8A 1.414(4)
C4A C5A 1.383(5)
C5A C6A 1.381(5)
C6A C7A 1.385(5)
C7A C8A 1.396(4)
C9A C11A 1.506(5)
C9A C10A 1.520(5)
C12A C13A 1.516(5)
C12A C14A 1.542(5)
C17A C22A 1.386(5)
C17A C18A 1.392(5)
C18A C19A 1.400(5)
C19A C20A 1.397(6)
C20A C21A 1.374(5)
C21A C22A 1.385(5)
C23A C28A 1.369(4)
C23A C24A 1.403(4)
C24A C25A 1.384(5)
C25A C26A 1.385(5)
C26A C27A 1.366(5)
C27A C28A 1.402(5)
Pd1B C1B 1.974(3)
Pd1B P1B 2.2416(8)
Pd1B Cl1B 2.3526(8)
Pd1B Cl2B 2.3756(9)
P1B C9B 1.807(3)
P1B C15B 1.820(3)
P1B C8B 1.832(3)
N1B C1B 1.324(4)
N1B C24B 1.500(4)
N1B C21B 1.501(4)
C1B C2B 1.527(4)
C2B C3B 1.530(4)
C2B C27B 1.539(5)
C2B C28B 1.566(5)
C3B C4B 1.385(5)
C3B C8B 1.424(5)
C4B C5B 1.390(5)
C5B C6B 1.376(5)
C6B C7B 1.389(5)
C7B C8B 1.399(4)
C9B C14B 1.379(5)
C9B C10B 1.394(5)
C10B C11B 1.387(5)
C11B C12B 1.377(6)
C12B C13B 1.380(6)
C13B C14B 1.383(5)
C15B C16B 1.392(5)
C15B C20B 1.394(5)
C16B C17B 1.399(5)
C17B C18B 1.379(6)
C18B C19B 1.380(5)
C19B C20B 1.376(5)
C21B C23B 1.515(5)
C21B C22B 1.517(5)
C24B C25B 1.510(5)
C24B C26B 1.537(5)
